data_4132628
loop_
_publ_author_name
'Doud, Evan A.'
'Inkpen, Michael S.'
'Lovat, Giacomo'
'Montes, Enrique'
'Paley, Daniel W.'
'Steigerwald, Michael L.'
'V\'azquez, H\'ector'
'Venkataraman, Latha'
'Roy, Xavier'

_publ_section_title
;
 In Situ Formation of N-Heterocyclic Carbene-Bound Single-Molecule
 Junctions.
;
_journal_issue 28
_journal_name_full 'Journal of the American Chemical Society'
_journal_page_first 8944
_journal_page_last 8949
_journal_paper_doi 10.1021/jacs.8b05184
_journal_volume 140
_journal_year 2018
_chemical_formula_moiety 'C20 H24 Au Cl N2 S'
_chemical_formula_sum 'C20 H24 Au Cl N2 S'
_chemical_formula_weight 556.89
_space_group_crystal_system triclinic
_space_group_IT_number 2
_space_group_name_Hall '-P 1'
_space_group_name_H-M_alt 'P -1'
_atom_sites_solution_hydrogens geom
_atom_sites_solution_primary dual
_audit_creation_date 2018-03-06
_audit_creation_method
;
Olex2 1.2
(compiled 2017.08.10 svn.r3458 for OlexSys, GUI svn.r5381)
;
_cell_angle_alpha 104.024(3)
_cell_angle_beta 106.985(3)
_cell_angle_gamma 94.210(3)
_cell_formula_units_Z 2
_cell_length_a 8.5453(3)
_cell_length_b 10.0951(3)
_cell_length_c 12.3151(4)
_cell_measurement_reflns_used 7046
_cell_measurement_temperature 100.0(2)
_cell_measurement_theta_max 72.8450
_cell_measurement_theta_min 3.8870
_cell_volume 973.77(6)
_computing_cell_refinement 'CrysAlisPro 1.171.38.46 (Rigaku OD, 2015)'
_computing_data_collection 'CrysAlisPro 1.171.38.46 (Rigaku OD, 2015)'
_computing_data_reduction 'CrysAlisPro 1.171.38.46 (Rigaku OD, 2015)'
_computing_molecular_graphics 'Olex2 (Dolomanov et al., 2009)'
_computing_publication_material 'Olex2 (Dolomanov et al., 2009)'
_computing_structure_refinement 'ShelXL (Sheldrick, 2015)'
_computing_structure_solution 'ShelXT (Sheldrick, 2015)'
_diffrn_ambient_environment N~2~
_diffrn_ambient_temperature 100.0(2)
_diffrn_detector 'CCD plate'
_diffrn_detector_area_resol_mean 8.0549
_diffrn_detector_type EosS2
_diffrn_measured_fraction_theta_full 0.999
_diffrn_measured_fraction_theta_max 0.997
_diffrn_measurement_details
;
List of Runs (angles in degrees, time in seconds):

  # Type    Start    End  Width  t~exp~   \w     \q     \k     \f   Frames
--------------------------------------------------------------------------
  1  \w    -14.00  31.00   1.00    1.00    --  -36.44  77.00  60.00   45
  2  \w    -45.00 -19.00   1.00    1.00    --  -36.44  77.00  60.00   26
  3  \w    -67.00 -37.00   1.00    1.00    --  -36.44 178.00 -90.00   30
  4  \w   -107.00 -20.00   1.00    1.00    --  -36.44 -19.00 150.00   87
  5  \w      4.00  71.00   1.00    1.00    --   36.44 -99.00  60.00   67
  6  \w     44.00 129.00   1.00    1.00    --  111.00 -61.00  90.00   85
  7  \w     83.00 108.00   1.00    1.00    --  111.00 -94.00  30.00   25
  8  \w     80.00 114.00   1.00    1.00    --  111.00-111.00  90.00   34
  9  \w     87.00 112.00   1.00    1.00    --  111.00 -77.00  90.00   25
 10  \w     83.00 115.00   1.00    1.00    --  111.00-111.00 150.00   32
 11  \w     44.00  72.00   1.00    1.00    --  111.00 -77.00  90.00   28
 12  \w     42.00  83.00   1.00    1.00    --  111.00 -94.00  60.00   41
 13  \w     47.00 111.00   1.00    1.00    --  111.00-111.00   0.00   64
 14  \w     76.00 102.00   1.00    1.00    --  111.00-111.00 -60.00   26
 15  \w     74.00 113.00   1.00    1.00    --  111.00-111.00 -30.00   39
 16  \w     77.00 109.00   1.00    1.00    --  111.00-111.00-120.00   32
 17  \w     58.00 116.00   1.00    1.00    --  111.00 -30.00   0.00   58
 18  \w     95.00 169.00   1.00    1.00    --  111.00  45.00 -60.00   74
 19  \w    153.00 178.00   1.00    1.00    --  111.00  77.00 -30.00   25
 20  \w    132.00 177.00   1.00    1.00    --  111.00 111.00   0.00   45
 21  \w    138.00 175.00   1.00    1.00    --  111.00  77.00  90.00   37
 22  \w    138.00 176.00   1.00    1.00    --  111.00  77.00 120.00   38
 23  \w    120.00 145.00   1.00    1.00    --  111.00 178.00 150.00   25
 24  \w    111.00 137.00   1.00    1.00    --  111.00 178.00 120.00   26
 25  \w    109.00 148.00   1.00    1.00    --  111.00 178.00  30.00   39
 26  \w    103.00 135.00   1.00    1.00    --  111.00 111.00  60.00   32
 27  \w     99.00 127.00   1.00    1.00    --  111.00  77.00 -30.00   28
 28  \w     98.00 174.00   1.00    1.00    --  111.00  45.00 -30.00   76
 29  \w    109.00 177.00   1.00    1.00    --  111.00  15.00-120.00   68
 30  \w    113.00 177.00   1.00    1.00    --  111.00  30.00-180.00   64
 31  \w     98.00 143.00   1.00    1.00    --  111.00  77.00  60.00   45
 32  \w     87.00 112.00   1.00    1.00    --  111.00  77.00 120.00   25
 33  \w     57.00 102.00   1.00    1.00    --  111.00 178.00 150.00   45
 34  \w     44.00  78.00   1.00    1.00    --  111.00 -45.00 -30.00   34
 35  \w     51.00  78.00   1.00    1.00    --  111.00 -94.00 -90.00   27
 36  \w     44.00  79.00   1.00    1.00    --  111.00-111.00-180.00   35
 37  \w     44.00 125.00   1.00    1.00    --  111.00 -45.00-180.00   81
 38  \w     23.00  72.00   1.00    1.00    --   36.44 -99.00-120.00   49
 39  \w   -102.00 -13.00   1.00    1.00    --  -36.44 -77.00 -60.00   89
 40  \w   -107.00 -36.00   1.00    1.00    --  -36.44-178.00  30.00   71
;
_diffrn_measurement_device 'four-circle diffractometer'
_diffrn_measurement_device_type 'SuperNova, Dual, Cu at zero, EosS2'
_diffrn_measurement_method '\w scans'
_diffrn_orient_matrix_type 'CrysAlisPro convention (1999,Acta A55,543-557)'
_diffrn_orient_matrix_UB_11 -0.1078404000
_diffrn_orient_matrix_UB_12 0.0923637000
_diffrn_orient_matrix_UB_13 -0.0626508000
_diffrn_orient_matrix_UB_21 0.1527081000
_diffrn_orient_matrix_UB_22 0.0685663000
_diffrn_orient_matrix_UB_23 -0.0196360000
_diffrn_orient_matrix_UB_31 -0.0382544000
_diffrn_orient_matrix_UB_32 -0.1100961000
_diffrn_orient_matrix_UB_33 -0.1192265000
_diffrn_radiation_monochromator mirror
_diffrn_radiation_probe x-ray
_diffrn_radiation_type CuK\a
_diffrn_radiation_wavelength 1.54184
_diffrn_reflns_av_R_equivalents 0.0277
_diffrn_reflns_av_unetI/netI 0.0273
_diffrn_reflns_Laue_measured_fraction_full 0.999
_diffrn_reflns_Laue_measured_fraction_max 0.997
_diffrn_reflns_limit_h_max 10
_diffrn_reflns_limit_h_min -10
_diffrn_reflns_limit_k_max 12
_diffrn_reflns_limit_k_min -12
_diffrn_reflns_limit_l_max 14
_diffrn_reflns_limit_l_min -15
_diffrn_reflns_number 8851
_diffrn_reflns_point_group_measured_fraction_full 0.999
_diffrn_reflns_point_group_measured_fraction_max 0.997
_diffrn_reflns_theta_full 67.684
_diffrn_reflns_theta_max 72.947
_diffrn_reflns_theta_min 3.905
_diffrn_source 'micro-focus sealed X-ray tube'
_diffrn_source_type 'SuperNova (Cu) X-ray Source'
_exptl_absorpt_coefficient_mu 16.486
_exptl_absorpt_correction_T_max 0.638
_exptl_absorpt_correction_T_min 0.100
_exptl_absorpt_correction_type gaussian
_exptl_absorpt_process_details
;
CrysAlisPro 1.171.38.46 (Rigaku Oxford Diffraction, 2015)
Numerical absorption correction based on gaussian integration over
			a multifaceted crystal model
Empirical absorption correction using spherical harmonics,
 implemented in SCALE3 ABSPACK scaling algorithm.
;
_exptl_crystal_colour yellow
_exptl_crystal_colour_primary yellow
_exptl_crystal_density_diffrn 1.899
_exptl_crystal_description prism
_exptl_crystal_F_000 540
_exptl_crystal_size_max 0.369
_exptl_crystal_size_mid 0.16
_exptl_crystal_size_min 0.093
_refine_diff_density_max 0.933
_refine_diff_density_min -1.090
_refine_diff_density_rms 0.136
_refine_ls_extinction_coef 0.00090(8)
_refine_ls_extinction_expression Fc^*^=kFc[1+0.001xFc^2^\l^3^/sin(2\q)]^-1/4^
_refine_ls_extinction_method 'SHELXL-2014/7 (Sheldrick 2014'
_refine_ls_goodness_of_fit_ref 1.115
_refine_ls_hydrogen_treatment constr
_refine_ls_matrix_type full
_refine_ls_number_parameters 232
_refine_ls_number_reflns 3877
_refine_ls_number_restraints 0
_refine_ls_restrained_S_all 1.115
_refine_ls_R_factor_all 0.0241
_refine_ls_R_factor_gt 0.0239
_refine_ls_shift/su_max 0.000
_refine_ls_shift/su_mean 0.000
_refine_ls_structure_factor_coef Fsqd
_refine_ls_weighting_details 'w=1/[\s^2^(Fo^2^)+(0.0352P)^2^+1.3088P] where P=(Fo^2^+2Fc^2^)/3'
_refine_ls_weighting_scheme calc
_refine_ls_wR_factor_gt 0.0614
_refine_ls_wR_factor_ref 0.0616
_reflns_Friedel_coverage 0.000
_reflns_number_gt 3852
_reflns_number_total 3877
_reflns_threshold_expression 'I > 2\s(I)'
_cod_data_source_file ja8b05184_si_003.cif
_cod_data_source_block ed04101_2_corr
_cod_database_code 4132628
_shelx_shelxl_version_number 2014/7
_chemical_oxdiff_formula 'H24 C20 N2 S1 Cl1 Au1'
_shelx_space_group_comment
;
The symmetry employed for this shelxl refinement is uniquely defined
by the following loop, which should always be used as a source of
symmetry information in preference to the above space-group names.
They are only intended as comments.
;
_shelx_estimated_absorpt_t_max 0.309
_shelx_estimated_absorpt_t_min 0.064
_reflns_odcompleteness_completeness 98.13
_reflns_odcompleteness_iscentric 1
_reflns_odcompleteness_theta 73.83
_olex2_refinement_description
;
1. Fixed Uiso
 At 1.2 times of:
  All C(H) groups
 At 1.5 times of:
  All C(H,H,H) groups
2.a Ternary CH refined with riding coordinates:
 C8(H8), C11(H11)
2.b Aromatic/amide H refined with riding coordinates:
 C18(H18), C3(H3), C19(H19), C4(H4), C16(H16), C15(H15), C6(H6)
2.c Idealised Me refined as rotating group:
 C13(H13A,H13B,H13C), C10(H10A,H10B,H10C), C9(H9A,H9B,H9C), C20(H20A,H20B,
 H20C), C12(H12A,H12B,H12C)
;
_olex2_submission_special_instructions 'No special instructions were received'
_oxdiff_exptl_absorpt_empirical_details
;
Empirical correction (ABSPACK) includes:
- Absorption correction using spherical harmonics
- Frame scaling
;
_oxdiff_exptl_absorpt_empirical_full_max 1.296
_oxdiff_exptl_absorpt_empirical_full_min 0.738

loop_
_space_group_symop_operation_xyz
'x, y, z'
'-x, -y, -z'

loop_
_atom_site_label
_atom_site_type_symbol
_atom_site_fract_x
_atom_site_fract_y
_atom_site_fract_z
_atom_site_U_iso_or_equiv
_atom_site_adp_type
_atom_site_occupancy
_atom_site_site_symmetry_order
_atom_site_calc_flag
_atom_site_refinement_flags_posn
Au1 Au 0.69359(2) -0.03508(2) 0.11775(2) 0.01536(7) Uani 1 1 d .
Cl1 Cl 0.79072(12) -0.23867(9) 0.06971(9) 0.02443(19) Uani 1 1 d .
S1 S -0.09638(12) 0.79919(10) 0.52051(9) 0.02457(19) Uani 1 1 d .
N1 N 0.4977(4) 0.1654(3) 0.2188(3) 0.0150(5) Uani 1 1 d .
N2 N 0.6692(4) 0.2661(3) 0.1516(3) 0.0154(6) Uani 1 1 d .
C7 C 0.4803(4) 0.3046(4) 0.2438(3) 0.0154(6) Uani 1 1 d .
C2 C 0.5889(4) 0.3689(4) 0.2002(3) 0.0153(6) Uani 1 1 d .
C18 C 0.1393(5) 0.6358(4) 0.5136(3) 0.0184(7) Uani 1 1 d .
H18 H 0.1183 0.6155 0.5782 0.022 Uiso 1 1 calc R
C8 C 0.4046(5) 0.0555(4) 0.2461(3) 0.0188(7) Uani 1 1 d .
H8 H 0.4427 -0.0313 0.2168 0.023 Uiso 1 1 calc R
C5 C 0.3937(4) 0.5194(4) 0.3130(3) 0.0153(6) Uani 1 1 d .
C3 C 0.6014(4) 0.5104(4) 0.2114(3) 0.0183(7) Uani 1 1 d .
H3 H 0.6732 0.5542 0.1823 0.022 Uiso 1 1 calc R
C19 C 0.2524(4) 0.5703(4) 0.4671(3) 0.0177(7) Uani 1 1 d .
H19 H 0.3055 0.5057 0.5006 0.021 Uiso 1 1 calc R
C17 C 0.0574(4) 0.7316(4) 0.4638(3) 0.0184(7) Uani 1 1 d .
C14 C 0.2873(4) 0.6003(3) 0.3708(3) 0.0163(7) Uani 1 1 d .
C4 C 0.5025(5) 0.5830(4) 0.2675(3) 0.0192(7) Uani 1 1 d .
H4 H 0.5081 0.6774 0.2755 0.023 Uiso 1 1 calc R
C1 C 0.6126(4) 0.1433(3) 0.1641(3) 0.0157(6) Uani 1 1 d .
C13 C 0.7248(5) 0.3340(4) -0.0144(3) 0.0250(8) Uani 1 1 d .
H13A H 0.6252 0.2734 -0.0660 0.037 Uiso 1 1 calc GR
H13B H 0.8046 0.3351 -0.0553 0.037 Uiso 1 1 calc GR
H13C H 0.7003 0.4258 0.0097 0.037 Uiso 1 1 calc GR
C10 C 0.2185(5) 0.0373(4) 0.1809(4) 0.0228(7) Uani 1 1 d .
H10A H 0.1741 0.1160 0.2144 0.034 Uiso 1 1 calc GR
H10B H 0.1641 -0.0448 0.1888 0.034 Uiso 1 1 calc GR
H10C H 0.2008 0.0294 0.0988 0.034 Uiso 1 1 calc GR
C9 C 0.4462(5) 0.0820(4) 0.3793(3) 0.0215(7) Uani 1 1 d .
H9A H 0.5643 0.0980 0.4155 0.032 Uiso 1 1 calc GR
H9B H 0.3994 0.0031 0.3962 0.032 Uiso 1 1 calc GR
H9C H 0.4013 0.1618 0.4100 0.032 Uiso 1 1 calc GR
C16 C 0.0971(5) 0.7668(4) 0.3711(3) 0.0209(7) Uani 1 1 d .
H16 H 0.0471 0.8339 0.3395 0.025 Uiso 1 1 calc R
C15 C 0.2108(5) 0.7020(4) 0.3262(3) 0.0191(7) Uani 1 1 d .
H15 H 0.2368 0.7267 0.2649 0.023 Uiso 1 1 calc R
C11 C 0.7946(4) 0.2835(4) 0.0932(3) 0.0191(7) Uani 1 1 d .
H11 H 0.8232 0.1918 0.0656 0.023 Uiso 1 1 calc R
C6 C 0.3814(4) 0.3776(4) 0.3009(3) 0.0157(6) Uani 1 1 d .
H6 H 0.3097 0.3335 0.3299 0.019 Uiso 1 1 calc R
C20 C -0.2022(5) 0.8806(4) 0.4109(4) 0.0256(8) Uani 1 1 d .
H20A H -0.2271 0.8180 0.3336 0.038 Uiso 1 1 calc GR
H20B H -0.1326 0.9629 0.4168 0.038 Uiso 1 1 calc GR
H20C H -0.3033 0.9043 0.4239 0.038 Uiso 1 1 calc GR
C12 C 0.9530(5) 0.3751(4) 0.1814(4) 0.0258(8) Uani 1 1 d .
H12A H 0.9301 0.4665 0.2093 0.039 Uiso 1 1 calc GR
H12B H 1.0359 0.3790 0.1433 0.039 Uiso 1 1 calc GR
H12C H 0.9927 0.3372 0.2470 0.039 Uiso 1 1 calc GR

loop_
_atom_site_aniso_label
_atom_site_aniso_U_11
_atom_site_aniso_U_22
_atom_site_aniso_U_33
_atom_site_aniso_U_23
_atom_site_aniso_U_13
_atom_site_aniso_U_12
Au1 0.01897(10) 0.01204(10) 0.01691(10) 0.00427(6) 0.00778(6) 0.00440(6)
Cl1 0.0322(5) 0.0151(4) 0.0296(5) 0.0063(3) 0.0137(4) 0.0095(3)
S1 0.0292(5) 0.0242(4) 0.0298(5) 0.0119(4) 0.0179(4) 0.0127(4)
N1 0.0180(13) 0.0112(13) 0.0186(14) 0.0056(11) 0.0085(11) 0.0033(11)
N2 0.0181(13) 0.0122(13) 0.0181(14) 0.0056(11) 0.0076(12) 0.0032(11)
C7 0.0165(15) 0.0145(16) 0.0161(16) 0.0068(12) 0.0039(13) 0.0032(12)
C2 0.0155(15) 0.0158(16) 0.0149(15) 0.0051(12) 0.0039(13) 0.0042(12)
C18 0.0224(16) 0.0176(16) 0.0162(16) 0.0046(13) 0.0080(14) 0.0022(13)
C8 0.0273(18) 0.0123(15) 0.0225(18) 0.0061(13) 0.0149(15) 0.0049(13)
C5 0.0145(15) 0.0142(16) 0.0154(16) 0.0045(12) 0.0019(13) 0.0019(12)
C3 0.0175(16) 0.0185(17) 0.0209(17) 0.0087(14) 0.0062(14) 0.0034(13)
C19 0.0207(16) 0.0135(16) 0.0184(17) 0.0054(13) 0.0043(14) 0.0033(13)
C17 0.0197(16) 0.0174(16) 0.0201(17) 0.0043(13) 0.0097(14) 0.0041(13)
C14 0.0176(15) 0.0132(15) 0.0182(17) 0.0043(13) 0.0056(13) 0.0035(13)
C4 0.0222(17) 0.0140(16) 0.0235(18) 0.0087(13) 0.0074(14) 0.0046(13)
C1 0.0178(15) 0.0113(15) 0.0179(16) 0.0025(12) 0.0065(13) 0.0031(12)
C13 0.031(2) 0.0265(19) 0.0198(18) 0.0081(15) 0.0105(16) 0.0023(16)
C10 0.0265(18) 0.0163(17) 0.0268(19) 0.0049(14) 0.0119(16) 0.0014(14)
C9 0.0238(17) 0.0183(17) 0.0265(19) 0.0110(14) 0.0096(15) 0.0059(14)
C16 0.0272(18) 0.0168(17) 0.0243(18) 0.0102(14) 0.0120(15) 0.0077(14)
C15 0.0240(17) 0.0167(17) 0.0203(17) 0.0082(14) 0.0097(15) 0.0043(14)
C11 0.0207(17) 0.0189(17) 0.0198(17) 0.0038(14) 0.0105(14) 0.0054(13)
C6 0.0144(14) 0.0161(16) 0.0184(16) 0.0069(13) 0.0056(13) 0.0043(12)
C20 0.0262(18) 0.0217(18) 0.033(2) 0.0104(16) 0.0115(16) 0.0099(15)
C12 0.0184(17) 0.033(2) 0.0253(19) 0.0048(16) 0.0087(15) 0.0030(15)

loop_
_atom_type_symbol
_atom_type_description
_atom_type_scat_dispersion_real
_atom_type_scat_dispersion_imag
_atom_type_scat_source
C C 0.0181 0.0091 'International Tables Vol C Tables 4.2.6.8 and 6.1.1.4'
H H 0.0000 0.0000 'International Tables Vol C Tables 4.2.6.8 and 6.1.1.4'
N N 0.0311 0.0180 'International Tables Vol C Tables 4.2.6.8 and 6.1.1.4'
S S 0.3331 0.5567 'International Tables Vol C Tables 4.2.6.8 and 6.1.1.4'
Cl Cl 0.3639 0.7018 'International Tables Vol C Tables 4.2.6.8 and 6.1.1.4'
Au Au -4.4197 7.2980 'International Tables Vol C Tables 4.2.6.8 and 6.1.1.4'

loop_
_exptl_crystal_face_index_h
_exptl_crystal_face_index_k
_exptl_crystal_face_index_l
_exptl_crystal_face_perp_dist
0 -1 1 0.0437
0 1 -1 0.0495
-5 1 0 0.0453
1 3 6 0.1706
5 -3 -3 0.0532
5 0 1 0.0931
3 -5 2 0.0253

loop_
_geom_angle_atom_site_label_1
_geom_angle_atom_site_label_2
_geom_angle_atom_site_label_3
_geom_angle
C1 Au1 Cl1 178.48(10)
C17 S1 C20 102.37(18)
C7 N1 C8 126.1(3)
C1 N1 C7 110.0(3)
C1 N1 C8 123.8(3)
C2 N2 C11 126.8(3)
C1 N2 C2 109.5(3)
C1 N2 C11 123.8(3)
N1 C7 C2 106.4(3)
C6 C7 N1 131.5(3)
C6 C7 C2 122.1(3)
C7 C2 N2 106.5(3)
C7 C2 C3 120.7(3)
C3 C2 N2 132.8(3)
C19 C18 H18 119.8
C19 C18 C17 120.4(3)
C17 C18 H18 119.8
N1 C8 H8 107.2
N1 C8 C10 111.4(3)
N1 C8 C9 110.3(3)
C10 C8 H8 107.2
C9 C8 H8 107.2
C9 C8 C10 113.3(3)
C4 C5 C14 120.9(3)
C6 C5 C14 119.2(3)
C6 C5 C4 119.9(3)
C2 C3 H3 121.4
C4 C3 C2 117.2(3)
C4 C3 H3 121.4
C18 C19 H19 119.6
C18 C19 C14 120.8(3)
C14 C19 H19 119.6
C18 C17 S1 117.3(3)
C18 C17 C16 119.1(3)
C16 C17 S1 123.6(3)
C19 C14 C5 120.7(3)
C15 C14 C5 121.2(3)
C15 C14 C19 118.0(3)
C5 C4 H4 118.8
C3 C4 C5 122.5(3)
C3 C4 H4 118.8
N1 C1 Au1 126.2(3)
N1 C1 N2 107.6(3)
N2 C1 Au1 126.1(3)
H13A C13 H13B 109.5
H13A C13 H13C 109.5
H13B C13 H13C 109.5
C11 C13 H13A 109.5
C11 C13 H13B 109.5
C11 C13 H13C 109.5
C8 C10 H10A 109.5
C8 C10 H10B 109.5
C8 C10 H10C 109.5
H10A C10 H10B 109.5
H10A C10 H10C 109.5
H10B C10 H10C 109.5
C8 C9 H9A 109.5
C8 C9 H9B 109.5
C8 C9 H9C 109.5
H9A C9 H9B 109.5
H9A C9 H9C 109.5
H9B C9 H9C 109.5
C17 C16 H16 120.0
C15 C16 C17 120.0(3)
C15 C16 H16 120.0
C14 C15 H15 119.2
C16 C15 C14 121.6(3)
C16 C15 H15 119.2
N2 C11 C13 111.2(3)
N2 C11 H11 107.1
N2 C11 C12 110.8(3)
C13 C11 H11 107.1
C13 C11 C12 113.1(3)
C12 C11 H11 107.1
C7 C6 C5 117.5(3)
C7 C6 H6 121.2
C5 C6 H6 121.2
S1 C20 H20A 109.5
S1 C20 H20B 109.5
S1 C20 H20C 109.5
H20A C20 H20B 109.5
H20A C20 H20C 109.5
H20B C20 H20C 109.5
C11 C12 H12A 109.5
C11 C12 H12B 109.5
C11 C12 H12C 109.5
H12A C12 H12B 109.5
H12A C12 H12C 109.5
H12B C12 H12C 109.5

loop_
_geom_bond_atom_site_label_1
_geom_bond_atom_site_label_2
_geom_bond_distance
Au1 Cl1 2.2828(9)
Au1 C1 1.991(3)
S1 C17 1.765(4)
S1 C20 1.803(4)
N1 C7 1.393(4)
N1 C8 1.478(4)
N1 C1 1.347(4)
N2 C2 1.396(4)
N2 C1 1.358(4)
N2 C11 1.476(4)
C7 C2 1.393(5)
C7 C6 1.393(5)
C2 C3 1.395(5)
C18 H18 0.9300
C18 C19 1.390(5)
C18 C17 1.392(5)
C8 H8 0.9800
C8 C10 1.532(5)
C8 C9 1.523(5)
C5 C14 1.485(5)
C5 C4 1.407(5)
C5 C6 1.395(5)
C3 H3 0.9300
C3 C4 1.385(5)
C19 H19 0.9300
C19 C14 1.399(5)
C17 C16 1.398(5)
C14 C15 1.394(5)
C4 H4 0.9300
C13 H13A 0.9600
C13 H13B 0.9600
C13 H13C 0.9600
C13 C11 1.511(5)
C10 H10A 0.9600
C10 H10B 0.9600
C10 H10C 0.9600
C9 H9A 0.9600
C9 H9B 0.9600
C9 H9C 0.9600
C16 H16 0.9300
C16 C15 1.381(5)
C15 H15 0.9300
C11 H11 0.9800
C11 C12 1.529(5)
C6 H6 0.9300
C20 H20A 0.9600
C20 H20B 0.9600
C20 H20C 0.9600
C12 H12A 0.9600
C12 H12B 0.9600
C12 H12C 0.9600

loop_
_exptl_oxdiff_crystal_face_indexfrac_h
_exptl_oxdiff_crystal_face_indexfrac_k
_exptl_oxdiff_crystal_face_indexfrac_l
_exptl_oxdiff_crystal_face_x
_exptl_oxdiff_crystal_face_y
_exptl_oxdiff_crystal_face_z
0.0016 -1.0005 0.9988 -0.1552 -0.0880 -0.0090
-0.0016 1.0005 -0.9988 0.1552 0.0880 0.0090
-5.1922 1.4402 -0.4678 0.7223 -0.6850 0.0958
0.6624 2.5833 5.5298 -0.1793 0.1697 -0.9691
5.0023 -2.9708 -2.6792 -0.6460 0.6128 0.4552
5.0119 0.0025 0.9908 -0.6023 0.7461 -0.3101
3.4141 -5.2060 1.9006 -0.9681 0.1271 0.2160
